data_4326311
loop_
_publ_author_name
'Cheng-Peng Li'
'Jing-Min Wu'
'Miao Du'

_publ_section_title
;
 Inducing Effect of Additive Agents on Coordination Assembly of Silver(I)
 Nitrate with 3,5-Bis(2-pyridyl)-4-amino-1,2,4-triazole: Supramolecular
 Isomerism and Interconversion
;
_journal_name_full 'Inorganic Chemistry'
_journal_page_first 9284
_journal_page_last 9289
_journal_paper_doi 10.1021/ic200540c
_journal_volume 50
_journal_year 2011
_chemical_formula_sum 'C24 H20 Ag2 N14 O6'
_chemical_formula_weight 816.28
_chemical_name_systematic
; 
 ? 
;
_space_group_IT_number 14
_symmetry_cell_setting monoclinic
_symmetry_space_group_name_Hall '-P 2ybc'
_symmetry_space_group_name_H-M 'P 1 21/c 1'
_atom_sites_solution_hydrogens geom
_atom_sites_solution_primary direct
_atom_sites_solution_secondary difmap
_audit_creation_method SHELXL-97
_cell_angle_alpha 90.00
_cell_angle_beta 109.9960(10)
_cell_angle_gamma 90.00
_cell_formula_units_Z 2
_cell_length_a 8.5415(5)
_cell_length_b 24.4718(13)
_cell_length_c 6.9908(4)
_cell_measurement_reflns_used 3059
_cell_measurement_temperature 296(2)
_cell_measurement_theta_max 27.30
_cell_measurement_theta_min 2.54
_cell_volume 1373.17(13)
_computing_cell_refinement 'Bruker Apex II'
_computing_data_collection 'Bruker Apex II'
_computing_data_reduction 'Bruker SAINT'
_computing_molecular_graphics 'Bruker SHELXTL'
_computing_publication_material 'Bruker SHELXTL'
_computing_structure_refinement 'SHELXL-97 (Sheldrick, 1997)'
_computing_structure_solution 'SHELXS-97 (Sheldrick, 1990)'
_diffrn_ambient_temperature 296(2)
_diffrn_measured_fraction_theta_full 1.000
_diffrn_measured_fraction_theta_max 1.000
_diffrn_measurement_device_type 'CCD area detector'
_diffrn_measurement_method 'phi and omega scans'
_diffrn_radiation_monochromator graphite
_diffrn_radiation_source 'fine-focus sealed tube'
_diffrn_radiation_type MoK\a
_diffrn_radiation_wavelength 0.71073
_diffrn_reflns_av_R_equivalents 0.0182
_diffrn_reflns_av_sigmaI/netI 0.0199
_diffrn_reflns_limit_h_max 10
_diffrn_reflns_limit_h_min -9
_diffrn_reflns_limit_k_max 29
_diffrn_reflns_limit_k_min -26
_diffrn_reflns_limit_l_max 6
_diffrn_reflns_limit_l_min -8
_diffrn_reflns_number 6992
_diffrn_reflns_theta_full 25.03
_diffrn_reflns_theta_max 25.03
_diffrn_reflns_theta_min 1.66
_exptl_absorpt_coefficient_mu 1.497
_exptl_absorpt_correction_T_max 1.000000
_exptl_absorpt_correction_T_min 0.837535
_exptl_absorpt_correction_type multi-scan
_exptl_absorpt_process_details SADABS
_exptl_crystal_colour COLORLESS
_exptl_crystal_density_diffrn 1.974
_exptl_crystal_density_meas ?
_exptl_crystal_description BLOCK
_exptl_crystal_F_000 808
_exptl_crystal_size_max 0.28
_exptl_crystal_size_mid 0.22
_exptl_crystal_size_min 0.20
_refine_diff_density_max 0.723
_refine_diff_density_min -0.506
_refine_diff_density_rms 0.060
_refine_ls_extinction_method none
_refine_ls_goodness_of_fit_ref 1.042
_refine_ls_hydrogen_treatment constr
_refine_ls_matrix_type full
_refine_ls_number_parameters 208
_refine_ls_number_reflns 2427
_refine_ls_number_restraints 0
_refine_ls_restrained_S_all 1.042
_refine_ls_R_factor_all 0.0368
_refine_ls_R_factor_gt 0.0297
_refine_ls_shift/su_max 0.006
_refine_ls_shift/su_mean 0.000
_refine_ls_structure_factor_coef Fsqd
_refine_ls_weighting_details 'calc w=1/[\s^2^(Fo^2^)+(0.0342P)^2^+1.2533P] where P=(Fo^2^+2Fc^2^)/3'
_refine_ls_weighting_scheme calc
_refine_ls_wR_factor_gt 0.0700
_refine_ls_wR_factor_ref 0.0737
_reflns_number_gt 2075
_reflns_number_total 2427
_reflns_threshold_expression >2sigma(I)
_cod_data_source_file ic200540c_si_002_1.cif
_cod_data_source_block 1
_cod_depositor_comments
;
The following automatic conversions were performed:

'_exptl_crystal_density_meas' value 'none' was changed to '?' - the
value is perceived as not measured.

Automatic conversion script
Id: cif_fix_values 3008 2015-01-20 13:52:24Z robertas 
;
_cod_database_code 4326311

loop_
_symmetry_equiv_pos_as_xyz
'x, y, z'
'-x, y+1/2, -z+1/2'
'-x, -y, -z'
'x, -y-1/2, z-1/2'

loop_
_atom_site_label
_atom_site_type_symbol
_atom_site_fract_x
_atom_site_fract_y
_atom_site_fract_z
_atom_site_U_iso_or_equiv
_atom_site_adp_type
_atom_site_occupancy
_atom_site_symmetry_multiplicity
_atom_site_calc_flag
_atom_site_refinement_flags
Ag1 Ag 0.77579(3) 1.039164(10) 0.59983(5) 0.05404(13) Uani 1 1 d .
O1 O 0.6658(5) 0.88139(13) 0.1655(6) 0.0968(11) Uani 1 1 d .
O2 O 0.7202(4) 0.79710(12) 0.1476(5) 0.0770(9) Uani 1 1 d .
O3 O 0.5491(5) 0.82228(15) 0.2939(5) 0.0912(10) Uani 1 1 d .
N1 N 0.9892(3) 0.97623(10) 0.7505(4) 0.0416(6) Uani 1 1 d .
N2 N 0.6570(3) 0.95894(10) 0.6845(5) 0.0478(7) Uani 1 1 d .
N3 N 0.5009(3) 0.93705(11) 0.6318(5) 0.0480(7) Uani 1 1 d .
N4 N 0.6808(3) 0.87065(10) 0.7201(4) 0.0360(6) Uani 1 1 d .
N5 N 0.7562(3) 0.81902(11) 0.7488(5) 0.0535(8) Uani 1 1 d .
H5A H 0.6970 0.7997 0.6405 0.080 Uiso 1 1 d R
H5B H 0.7491 0.8033 0.8604 0.080 Uiso 1 1 d R
N6 N 0.2256(3) 0.87063(11) 0.4929(4) 0.0403(6) Uani 1 1 d .
N7 N 0.6460(4) 0.83422(14) 0.2038(5) 0.0553(8) Uani 1 1 d .
C1 C 1.0605(4) 0.89112(14) 0.9263(5) 0.0469(8) Uani 1 1 d .
H1 H 1.0264 0.8578 0.9625 0.056 Uiso 1 1 calc R
C2 C 1.2270(4) 0.90488(16) 0.9925(6) 0.0525(9) Uani 1 1 d .
H2 H 1.3066 0.8811 1.0746 0.063 Uiso 1 1 calc R
C3 C 1.2735(4) 0.95400(16) 0.9359(6) 0.0534(9) Uani 1 1 d .
H3 H 1.3852 0.9640 0.9775 0.064 Uiso 1 1 calc R
C4 C 1.1521(4) 0.98839(15) 0.8164(6) 0.0503(9) Uani 1 1 d .
H4 H 1.1847 1.0218 0.7792 0.060 Uiso 1 1 calc R
C5 C 0.9447(4) 0.92753(13) 0.8054(5) 0.0370(7) Uani 1 1 d .
C6 C 0.7639(4) 0.91849(12) 0.7357(5) 0.0379(7) Uani 1 1 d .
C7 C 0.5154(4) 0.88432(12) 0.6539(5) 0.0373(7) Uani 1 1 d .
C8 C 0.3697(4) 0.84809(12) 0.6124(5) 0.0363(7) Uani 1 1 d .
C9 C 0.3768(4) 0.79641(13) 0.6932(5) 0.0457(8) Uani 1 1 d .
H9 H 0.4779 0.7819 0.7758 0.055 Uiso 1 1 calc R
C10 C 0.2316(4) 0.76653(15) 0.6497(6) 0.0511(9) Uani 1 1 d .
H10 H 0.2338 0.7314 0.7011 0.061 Uiso 1 1 calc R
C11 C 0.0841(4) 0.78946(15) 0.5297(6) 0.0506(9) Uani 1 1 d .
H11 H -0.0154 0.7702 0.4990 0.061 Uiso 1 1 calc R
C12 C 0.0862(4) 0.84132(15) 0.4557(6) 0.0486(8) Uani 1 1 d .
H12 H -0.0143 0.8568 0.3757 0.058 Uiso 1 1 calc R

loop_
_atom_site_aniso_label
_atom_site_aniso_U_11
_atom_site_aniso_U_22
_atom_site_aniso_U_33
_atom_site_aniso_U_23
_atom_site_aniso_U_13
_atom_site_aniso_U_12
Ag1 0.04333(17) 0.03438(17) 0.0765(2) 0.00956(13) 0.01025(14) 0.00205(11)
O1 0.098(3) 0.0466(18) 0.149(3) 0.022(2) 0.048(2) 0.0027(17)
O2 0.0737(19) 0.0620(19) 0.087(2) -0.0011(16) 0.0175(17) 0.0158(16)
O3 0.103(3) 0.101(3) 0.079(2) -0.0049(19) 0.043(2) -0.025(2)
N1 0.0386(14) 0.0346(15) 0.0520(16) -0.0041(12) 0.0163(12) -0.0044(11)
N2 0.0376(15) 0.0304(14) 0.0673(19) 0.0027(13) 0.0076(13) 0.0008(12)
N3 0.0368(15) 0.0321(15) 0.0672(19) 0.0035(14) 0.0078(14) -0.0026(12)
N4 0.0339(13) 0.0291(13) 0.0434(15) 0.0007(11) 0.0112(11) 0.0021(10)
N5 0.0430(16) 0.0269(14) 0.091(2) 0.0047(15) 0.0233(16) 0.0063(12)
N6 0.0351(14) 0.0369(15) 0.0474(15) -0.0008(12) 0.0121(12) -0.0002(11)
N7 0.0485(18) 0.055(2) 0.0532(19) 0.0004(16) 0.0061(15) -0.0057(15)
C1 0.0406(18) 0.0432(19) 0.053(2) 0.0014(16) 0.0104(15) -0.0009(15)
C2 0.0390(19) 0.058(2) 0.054(2) -0.0035(18) 0.0081(16) 0.0078(16)
C3 0.0332(17) 0.061(2) 0.065(2) -0.0180(19) 0.0158(16) -0.0059(16)
C4 0.0414(19) 0.047(2) 0.066(2) -0.0073(18) 0.0223(17) -0.0092(16)
C5 0.0369(16) 0.0347(17) 0.0389(17) -0.0050(14) 0.0122(13) -0.0015(13)
C6 0.0368(17) 0.0316(16) 0.0430(17) 0.0002(14) 0.0107(14) -0.0006(13)
C7 0.0324(16) 0.0339(17) 0.0431(17) 0.0006(14) 0.0098(13) 0.0013(13)
C8 0.0342(16) 0.0330(16) 0.0420(17) -0.0014(14) 0.0136(13) 0.0004(13)
C9 0.0396(18) 0.0405(19) 0.055(2) 0.0042(16) 0.0136(16) -0.0009(15)
C10 0.055(2) 0.0387(19) 0.064(2) 0.0053(17) 0.0254(19) -0.0053(16)
C11 0.0395(18) 0.050(2) 0.062(2) -0.0031(18) 0.0172(17) -0.0123(16)
C12 0.0321(17) 0.048(2) 0.061(2) -0.0014(17) 0.0096(16) -0.0010(14)

loop_
_atom_type_symbol
_atom_type_description
_atom_type_scat_dispersion_real
_atom_type_scat_dispersion_imag
_atom_type_scat_source
C C 0.0033 0.0016 'International Tables Vol C Tables 4.2.6.8 and 6.1.1.4'
H H 0.0000 0.0000 'International Tables Vol C Tables 4.2.6.8 and 6.1.1.4'
N N 0.0061 0.0033 'International Tables Vol C Tables 4.2.6.8 and 6.1.1.4'
O O 0.0106 0.0060 'International Tables Vol C Tables 4.2.6.8 and 6.1.1.4'
Ag Ag -0.8971 1.1015 'International Tables Vol C Tables 4.2.6.8 and 6.1.1.4'

loop_
_geom_angle_atom_site_label_1
_geom_angle_atom_site_label_2
_geom_angle_atom_site_label_3
_geom_angle
_geom_angle_site_symmetry_1
_geom_angle_site_symmetry_3
N6 Ag1 N1 133.31(9) 3_676 .
N6 Ag1 N2 154.42(9) 3_676 .
N1 Ag1 N2 71.19(9) . .
N6 Ag1 N3 70.90(9) 3_676 3_676
N1 Ag1 N3 152.25(9) . 3_676
N2 Ag1 N3 87.89(9) . 3_676
C4 N1 C5 117.4(3) . .
C4 N1 Ag1 124.4(2) . .
C5 N1 Ag1 117.3(2) . .
C6 N2 N3 107.6(2) . .
C6 N2 Ag1 112.0(2) . .
N3 N2 Ag1 135.9(2) . .
C7 N3 N2 108.2(3) . .
C7 N3 Ag1 110.3(2) . 3_676
N2 N3 Ag1 136.2(2) . 3_676
C6 N4 C7 105.6(2) . .
C6 N4 N5 124.4(3) . .
C7 N4 N5 129.8(3) . .
N4 N5 H5A 105.0 . .
N4 N5 H5B 110.4 . .
H5A N5 H5B 109.1 . .
C12 N6 C8 117.7(3) . .
C12 N6 Ag1 122.8(2) . 3_676
C8 N6 Ag1 118.9(2) . 3_676
O1 N7 O3 120.5(4) . .
O1 N7 O2 120.1(4) . .
O3 N7 O2 119.4(4) . .
C2 C1 C5 119.2(3) . .
C2 C1 H1 120.4 . .
C5 C1 H1 120.4 . .
C3 C2 C1 119.1(3) . .
C3 C2 H2 120.4 . .
C1 C2 H2 120.4 . .
C2 C3 C4 118.8(3) . .
C2 C3 H3 120.6 . .
C4 C3 H3 120.6 . .
N1 C4 C3 123.4(3) . .
N1 C4 H4 118.3 . .
C3 C4 H4 118.3 . .
N1 C5 C1 122.1(3) . .
N1 C5 C6 114.0(3) . .
C1 C5 C6 123.8(3) . .
N2 C6 N4 109.5(3) . .
N2 C6 C5 122.1(3) . .
N4 C6 C5 128.3(3) . .
N3 C7 N4 109.1(3) . .
N3 C7 C8 122.3(3) . .
N4 C7 C8 128.6(3) . .
N6 C8 C9 122.2(3) . .
N6 C8 C7 114.0(3) . .
C9 C8 C7 123.8(3) . .
C8 C9 C10 119.1(3) . .
C8 C9 H9 120.5 . .
C10 C9 H9 120.5 . .
C11 C10 C9 119.0(3) . .
C11 C10 H10 120.5 . .
C9 C10 H10 120.5 . .
C10 C11 C12 118.7(3) . .
C10 C11 H11 120.6 . .
C12 C11 H11 120.6 . .
N6 C12 C11 123.2(3) . .
N6 C12 H12 118.4 . .
C11 C12 H12 118.4 . .

loop_
_geom_bond_atom_site_label_1
_geom_bond_atom_site_label_2
_geom_bond_distance
_geom_bond_site_symmetry_2
Ag1 N6 2.300(3) 3_676
Ag1 N1 2.343(3) .
Ag1 N2 2.376(3) .
Ag1 N3 2.435(3) 3_676
O1 N7 1.210(4) .
O2 N7 1.246(4) .
O3 N7 1.235(4) .
N1 C4 1.341(4) .
N1 C5 1.346(4) .
N2 C6 1.311(4) .
N2 N3 1.366(4) .
N3 C7 1.300(4) .
N3 Ag1 2.435(3) 3_676
N4 C6 1.354(4) .
N4 C7 1.369(4) .
N4 N5 1.401(3) .
N5 H5A 0.8900 .
N5 H5B 0.8900 .
N6 C12 1.337(4) .
N6 C8 1.347(4) .
N6 Ag1 2.300(3) 3_676
C1 C2 1.378(5) .
C1 C5 1.384(4) .
C1 H1 0.9300 .
C2 C3 1.366(5) .
C2 H2 0.9300 .
C3 C4 1.374(5) .
C3 H3 0.9300 .
C4 H4 0.9300 .
C5 C6 1.468(4) .
C7 C8 1.474(4) .
C8 C9 1.378(4) .
C9 C10 1.381(5) .
C9 H9 0.9300 .
C10 C11 1.373(5) .
C10 H10 0.9300 .
C11 C12 1.373(5) .
C11 H11 0.9300 .
C12 H12 0.9300 .

loop_
_geom_torsion_atom_site_label_1
_geom_torsion_atom_site_label_2
_geom_torsion_atom_site_label_3
_geom_torsion_atom_site_label_4
_geom_torsion
_geom_torsion_site_symmetry_1
_geom_torsion_site_symmetry_4
N6 Ag1 N1 C4 4.3(3) 3_676 .
N2 Ag1 N1 C4 -167.0(3) . .
N3 Ag1 N1 C4 149.9(3) 3_676 .
N6 Ag1 N1 C5 172.5(2) 3_676 .
N2 Ag1 N1 C5 1.3(2) . .
N3 Ag1 N1 C5 -41.8(3) 3_676 .
N6 Ag1 N2 C6 -176.6(2) 3_676 .
N1 Ag1 N2 C6 -11.4(2) . .
N3 Ag1 N2 C6 150.1(2) 3_676 .
N6 Ag1 N2 N3 31.1(5) 3_676 .
N1 Ag1 N2 N3 -163.7(3) . .
N3 Ag1 N2 N3 -2.2(4) 3_676 .
C6 N2 N3 C7 0.7(4) . .
Ag1 N2 N3 C7 153.8(3) . .
C6 N2 N3 Ag1 -149.9(3) . 3_676
Ag1 N2 N3 Ag1 3.2(5) . 3_676
C5 C1 C2 C3 -0.4(5) . .
C1 C2 C3 C4 0.7(6) . .
C5 N1 C4 C3 -0.2(5) . .
Ag1 N1 C4 C3 168.0(3) . .
C2 C3 C4 N1 -0.4(6) . .
C4 N1 C5 C1 0.6(5) . .
Ag1 N1 C5 C1 -168.6(2) . .
C4 N1 C5 C6 177.2(3) . .
Ag1 N1 C5 C6 8.1(3) . .
C2 C1 C5 N1 -0.2(5) . .
C2 C1 C5 C6 -176.5(3) . .
N3 N2 C6 N4 -0.8(4) . .
Ag1 N2 C6 N4 -161.0(2) . .
N3 N2 C6 C5 -178.6(3) . .
Ag1 N2 C6 C5 21.2(4) . .
C7 N4 C6 N2 0.6(4) . .
N5 N4 C6 N2 175.0(3) . .
C7 N4 C6 C5 178.2(3) . .
N5 N4 C6 C5 -7.4(5) . .
N1 C5 C6 N2 -20.6(5) . .
C1 C5 C6 N2 156.0(3) . .
N1 C5 C6 N4 162.1(3) . .
C1 C5 C6 N4 -21.4(5) . .
N2 N3 C7 N4 -0.4(4) . .
Ag1 N3 C7 N4 158.4(2) 3_676 .
N2 N3 C7 C8 179.1(3) . .
Ag1 N3 C7 C8 -22.1(4) 3_676 .
C6 N4 C7 N3 -0.1(4) . .
N5 N4 C7 N3 -174.1(3) . .
C6 N4 C7 C8 -179.6(3) . .
N5 N4 C7 C8 6.4(6) . .
C12 N6 C8 C9 0.8(5) . .
Ag1 N6 C8 C9 172.4(2) 3_676 .
C12 N6 C8 C7 -177.0(3) . .
Ag1 N6 C8 C7 -5.4(3) 3_676 .
N3 C7 C8 N6 19.8(5) . .
N4 C7 C8 N6 -160.8(3) . .
N3 C7 C8 C9 -158.0(3) . .
N4 C7 C8 C9 21.4(5) . .
N6 C8 C9 C10 0.3(5) . .
C7 C8 C9 C10 177.9(3) . .
C8 C9 C10 C11 -0.9(5) . .
C9 C10 C11 C12 0.4(6) . .
C8 N6 C12 C11 -1.4(5) . .
Ag1 N6 C12 C11 -172.6(3) 3_676 .
C10 C11 C12 N6 0.8(6) . .
